data_7713129
loop_
_publ_author_name
'Kong, Lingyu'
'Chou, Yajie'
'ALBALAT, Muriel'
'Jean, Marion'
'Vanthuyne, Nicolas'
'Nava, Paola'
'Humbel, St\'ephane'
'Clavier, Herv\'e'

_publ_section_title
;
 C2-Symmetric Atropisomeric N-Heterocyclic Carbene-Palladium(II)
 Complexes: Synthesis, Chiral Resolution and Application in
 enantioselective \a-Arylation of Amides
;
_journal_name_full 'Dalton Transactions'
_journal_paper_doi 10.1039/D3DT01182H
_journal_year 2023
_chemical_formula_moiety 'C21 H31 Cl N2 Pd'
_chemical_formula_sum 'C21 H31 Cl N2 Pd'
_chemical_formula_weight 453.33
_space_group_crystal_system orthorhombic
_space_group_IT_number 61
_space_group_name_Hall '-P 2ac 2ab'
_space_group_name_H-M_alt 'P b c a'
_atom_sites_solution_hydrogens mixed
_atom_sites_solution_primary dual
_audit_block_doi 10.5517/ccdc.csd.cc26sbs4
_audit_creation_date 2018-01-30
_audit_creation_method
;
Olex2 1.2
(compiled 2017.08.10 svn.r3461 for OlexSys, GUI svn.r5381)
;
_audit_update_record
;
2020-12-08 deposited with the CCDC.	2023-05-08 downloaded from the CCDC.
;
_cell_angle_alpha 90
_cell_angle_beta 90
_cell_angle_gamma 90
_cell_formula_units_Z 8
_cell_length_a 17.2249(3)
_cell_length_b 14.0349(3)
_cell_length_c 18.3854(4)
_cell_measurement_reflns_used 17066
_cell_measurement_temperature 293
_cell_measurement_theta_max 27.6340
_cell_measurement_theta_min 3.9820
_cell_volume 4444.67(16)
_computing_cell_refinement 'CrysAlisPro 1.171.39.18b (Rigaku OD, 2015)'
_computing_data_collection 'CrysAlisPro 1.171.39.18b (Rigaku OD, 2015)'
_computing_data_reduction 'CrysAlisPro 1.171.39.18b (Rigaku OD, 2015)'
_computing_molecular_graphics 'Olex2 (Dolomanov et al., 2009)'
_computing_publication_material 'Olex2 (Dolomanov et al., 2009)'
_computing_structure_refinement 'ShelXL (Sheldrick, 2015)'
_computing_structure_solution 'ShelXT (Sheldrick, 2015)'
_diffrn_ambient_temperature 293
_diffrn_detector 'CCD plate'
_diffrn_detector_area_resol_mean 5.3048
_diffrn_detector_type AtlasS2
_diffrn_measured_fraction_theta_full 0.990
_diffrn_measured_fraction_theta_max 0.903
_diffrn_measurement_details
;
List of Runs (angles in degrees, time in seconds):

  # Type    Start    End  Width  t~exp~   \w     \q     \k     \f   Frames
#--------------------------------------------------------------------------
  1  \w    -16.00  83.00   1.00   13.50    --    8.41  38.00-150.00   99
  2  \w    -20.00  49.00   1.00   13.50    --    8.41 -99.00  90.00   69
  3  \w    -16.00  83.00   1.00   13.50    --    8.41  38.00 -60.00   99
  4  \w    -16.00  35.00   1.00   13.50    --    8.41  38.00  30.00   51
  5  \w    -68.00  41.00   1.00   13.50    --    8.41 -77.00-120.00  109
;
_diffrn_measurement_device 'four-circle diffractometer'
_diffrn_measurement_device_type 'SuperNova, Dual, Cu at home/near, AtlasS2'
_diffrn_measurement_method '\w scans'
_diffrn_orient_matrix_type 'CrysAlisPro convention (1999,Acta A55,543-557)'
_diffrn_orient_matrix_UB_11 -0.0315764000
_diffrn_orient_matrix_UB_12 0.0156243000
_diffrn_orient_matrix_UB_13 -0.0216876000
_diffrn_orient_matrix_UB_21 0.0263940000
_diffrn_orient_matrix_UB_22 0.0165962000
_diffrn_orient_matrix_UB_23 -0.0267794000
_diffrn_orient_matrix_UB_31 -0.0012375000
_diffrn_orient_matrix_UB_32 -0.0451003000
_diffrn_orient_matrix_UB_33 -0.0173654000
_diffrn_radiation_monochromator mirror
_diffrn_radiation_probe x-ray
_diffrn_radiation_type MoK\a
_diffrn_radiation_wavelength 0.71073
_diffrn_reflns_av_R_equivalents 0.0318
_diffrn_reflns_av_unetI/netI 0.0184
_diffrn_reflns_Laue_measured_fraction_full 0.990
_diffrn_reflns_Laue_measured_fraction_max 0.903
_diffrn_reflns_limit_h_max 23
_diffrn_reflns_limit_h_min -23
_diffrn_reflns_limit_k_max 18
_diffrn_reflns_limit_k_min -18
_diffrn_reflns_limit_l_max 24
_diffrn_reflns_limit_l_min -23
_diffrn_reflns_number 47668
_diffrn_reflns_point_group_measured_fraction_full 0.990
_diffrn_reflns_point_group_measured_fraction_max 0.903
_diffrn_reflns_theta_full 26.000
_diffrn_reflns_theta_max 28.621
_diffrn_reflns_theta_min 3.241
_diffrn_source 'micro-focus sealed X-ray tube'
_diffrn_source_type 'SuperNova (Mo) X-ray Source'
_exptl_absorpt_coefficient_mu 0.961
_exptl_absorpt_correction_T_max 1.00000
_exptl_absorpt_correction_T_min 0.89362
_exptl_absorpt_correction_type multi-scan
_exptl_absorpt_process_details
;
CrysAlisPro 1.171.39.18b (Rigaku Oxford Diffraction, 2015)
Empirical absorption correction using spherical harmonics,
 implemented in SCALE3 ABSPACK scaling algorithm.
;
_exptl_crystal_colour colourless
_exptl_crystal_colour_primary colourless
_exptl_crystal_density_diffrn 1.355
_exptl_crystal_description prism
_exptl_crystal_F_000 1872
_exptl_crystal_size_max 0.24
_exptl_crystal_size_mid 0.14
_exptl_crystal_size_min 0.1
_refine_diff_density_max 0.577
_refine_diff_density_min -0.369
_refine_diff_density_rms 0.058
_refine_ls_extinction_method none
_refine_ls_goodness_of_fit_ref 1.071
_refine_ls_hydrogen_treatment constr
_refine_ls_matrix_type full
_refine_ls_number_parameters 228
_refine_ls_number_reflns 5147
_refine_ls_number_restraints 12
_refine_ls_restrained_S_all 1.075
_refine_ls_R_factor_all 0.0478
_refine_ls_R_factor_gt 0.0311
_refine_ls_shift/su_max 0.001
_refine_ls_shift/su_mean 0.000
_refine_ls_structure_factor_coef Fsqd
_refine_ls_weighting_details 'w=1/[\s^2^(Fo^2^)+(0.0223P)^2^+4.2023P] where P=(Fo^2^+2Fc^2^)/3'
_refine_ls_weighting_scheme calc
_refine_ls_wR_factor_gt 0.0654
_refine_ls_wR_factor_ref 0.0737
_reflns_Friedel_coverage 0.000
_reflns_number_gt 3959
_reflns_number_total 5147
_reflns_threshold_expression 'I > 2\s(I)'
_cod_data_source_file d3dt01182h2.cif
_cod_data_source_block lk2069
_cod_database_code 7713129
_shelx_shelxl_version_number 2016/4
_shelx_space_group_comment
;
The symmetry employed for this shelxl refinement is uniquely defined
by the following loop, which should always be used as a source of
symmetry information in preference to the above space-group names.
They are only intended as comments.
;
_shelx_estimated_absorpt_t_max 0.910
_shelx_estimated_absorpt_t_min 0.802
_reflns_odcompleteness_completeness 99.58
_reflns_odcompleteness_iscentric 1
_reflns_odcompleteness_theta 24.66
_olex2_refinement_description
;
1. Fixed Uiso
 At 1.2 times of:
  All C(H) groups, All C(H,H) groups
 At 1.5 times of:
  All C(H,H,H) groups
2. Uiso/Uaniso restraints and constraints
C19 \\sim C20: within 1.7A with sigma of 0.005 and sigma for terminal atoms of
0.01
C20 \\sim C21: within 1.7A with sigma of 0.005 and sigma for terminal atoms of
0.01
3.a Riding coordinates:
 C19(H19A,H19B), C20(H20), C21(H21A,H21B)
3.b Ternary CH refined with riding coordinates:
 C4(H4), C16(H16)
3.c Secondary CH2 refined with riding coordinates:
 C2(H2A,H2B), C3(H3A,H3B), C5(H5A,H5B), C6(H6A,H6B), C7(H7A,H7B), C8(H8A,H8B),
 C9(H9A,H9B)
3.d Aromatic/amide H refined with riding coordinates:
 C11(H11), C12(H12), C13(H13), C14(H14)
3.e Idealised Me refined as rotating group:
 C17(H17A,H17B,H17C), C18(H18A,H18B,H18C)
;
_olex2_submission_special_instructions 'No special instructions were received'
_oxdiff_exptl_absorpt_empirical_details
;
Empirical correction (ABSPACK) includes:
- Absorption correction using spherical harmonics
- Frame scaling
;
_oxdiff_exptl_absorpt_empirical_full_max 1.176
_oxdiff_exptl_absorpt_empirical_full_min 0.865

loop_
_space_group_symop_operation_xyz
'x, y, z'
'-x+1/2, -y, z+1/2'
'-x, y+1/2, -z+1/2'
'x+1/2, -y+1/2, -z'
'-x, -y, -z'
'x-1/2, y, -z-1/2'
'x, -y-1/2, z-1/2'
'-x-1/2, y-1/2, z'

loop_
_atom_site_label
_atom_site_type_symbol
_atom_site_fract_x
_atom_site_fract_y
_atom_site_fract_z
_atom_site_U_iso_or_equiv
_atom_site_adp_type
_atom_site_occupancy
_atom_site_site_symmetry_order
_atom_site_calc_flag
_atom_site_refinement_flags_posn
_atom_site_refinement_flags_adp
_atom_site_refinement_flags_occupancy
_atom_site_disorder_assembly
_atom_site_disorder_group
Pd1 Pd 0.43890(2) 0.12921(2) 0.57712(2) 0.04074(7) Uani 1 1 d . . . . .
Cl1 Cl 0.37460(4) -0.00325(5) 0.62853(5) 0.0648(2) Uani 1 1 d . . . . .
N9 N 0.27872(11) 0.20321(15) 0.53993(12) 0.0468(5) Uani 1 1 d . . . . .
N12 N 0.32842(12) 0.27387(14) 0.63338(12) 0.0460(5) Uani 1 1 d . . . . .
C1 C 0.34149(14) 0.20912(16) 0.58096(13) 0.0399(5) Uani 1 1 d . . . . .
C2 C 0.21837(16) 0.2719(2) 0.56160(16) 0.0579(7) Uani 1 1 d . . . . .
H2A H 0.167708 0.241925 0.564305 0.070 Uiso 1 1 calc R . . . .
H2B H 0.215999 0.325361 0.528244 0.070 Uiso 1 1 calc R . . . .
C3 C 0.24647(16) 0.3025(2) 0.63584(16) 0.0600(8) Uani 1 1 d . . . . .
H3A H 0.241098 0.370683 0.642586 0.072 Uiso 1 1 calc R . . . .
H3B H 0.218758 0.269525 0.674276 0.072 Uiso 1 1 calc R . . . .
C4 C 0.27189(15) 0.1433(2) 0.47513(15) 0.0513(7) Uani 1 1 d . . . . .
H4 H 0.322268 0.112542 0.467332 0.062 Uiso 1 1 calc R . . . .
C5 C 0.2122(2) 0.0654(2) 0.48553(17) 0.0698(9) Uani 1 1 d . . . . .
H5A H 0.161961 0.093885 0.495275 0.084 Uiso 1 1 calc R . . . .
H5B H 0.226431 0.026822 0.527209 0.084 Uiso 1 1 calc R . . . .
C6 C 0.2066(3) 0.0021(3) 0.4181(2) 0.0930(13) Uani 1 1 d . . . . .
H6A H 0.255171 -0.031680 0.411397 0.112 Uiso 1 1 calc R . . . .
H6B H 0.165863 -0.044730 0.425093 0.112 Uiso 1 1 calc R . . . .
C7 C 0.1894(2) 0.0595(4) 0.3517(2) 0.1000(14) Uani 1 1 d . . . . .
H7A H 0.138063 0.087299 0.355960 0.120 Uiso 1 1 calc R . . . .
H7B H 0.189643 0.018144 0.309421 0.120 Uiso 1 1 calc R . . . .
C8 C 0.2481(3) 0.1373(4) 0.34146(19) 0.1105(16) Uani 1 1 d . . . . .
H8A H 0.233774 0.175428 0.299570 0.133 Uiso 1 1 calc R . . . .
H8B H 0.298513 0.109116 0.331808 0.133 Uiso 1 1 calc R . . . .
C9 C 0.2539(2) 0.2014(3) 0.40819(16) 0.0796(10) Uani 1 1 d . . . . .
H9A H 0.294367 0.248388 0.400744 0.096 Uiso 1 1 calc R . . . .
H9B H 0.205154 0.234896 0.415022 0.096 Uiso 1 1 calc R . . . .
C10 C 0.38075(15) 0.29097(18) 0.69270(14) 0.0477(6) Uani 1 1 d . . . . .
C11 C 0.39636(19) 0.2178(2) 0.74036(17) 0.0650(8) Uani 1 1 d . . . . .
H11 H 0.372649 0.158798 0.734427 0.078 Uiso 1 1 calc R . . . .
C12 C 0.4476(2) 0.2328(3) 0.7971(2) 0.0904(13) Uani 1 1 d . . . . .
H12 H 0.458219 0.183798 0.829736 0.108 Uiso 1 1 calc R . . . .
C13 C 0.4826(2) 0.3192(3) 0.8054(2) 0.0951(13) Uani 1 1 d . . . . .
H13 H 0.517743 0.328848 0.843023 0.114 Uiso 1 1 calc R . . . .
C14 C 0.4659(2) 0.3913(3) 0.7584(2) 0.0784(10) Uani 1 1 d . . . . .
H14 H 0.489818 0.450035 0.765140 0.094 Uiso 1 1 calc R . . . .
C15 C 0.41450(18) 0.3802(2) 0.70083(16) 0.0573(7) Uani 1 1 d . . . . .
C16 C 0.3977(2) 0.4623(2) 0.64987(19) 0.0666(8) Uani 1 1 d . . . . .
H16 H 0.360866 0.439468 0.613188 0.080 Uiso 1 1 calc R . . . .
C17 C 0.3593(3) 0.5449(3) 0.6899(2) 0.0992(13) Uani 1 1 d . . . . .
H17A H 0.311432 0.523724 0.711121 0.149 Uiso 1 1 calc GR . . . .
H17B H 0.348974 0.595644 0.656174 0.149 Uiso 1 1 calc GR . . . .
H17C H 0.393332 0.567488 0.727458 0.149 Uiso 1 1 calc GR . . . .
C18 C 0.4699(3) 0.4955(3) 0.6101(3) 0.1028(14) Uani 1 1 d . . . . .
H18A H 0.509393 0.511683 0.644876 0.154 Uiso 1 1 calc GR . . . .
H18B H 0.457692 0.550478 0.581258 0.154 Uiso 1 1 calc GR . . . .
H18C H 0.488413 0.445372 0.579136 0.154 Uiso 1 1 calc GR . . . .
C19 C 0.55946(16) 0.0752(3) 0.5787(2) 0.0732(9) Uani 1 1 d . U . . .
H19A H 0.546241 0.089663 0.626490 0.088 Uiso 1 1 d R . . . .
H19B H 0.580191 0.015843 0.567430 0.088 Uiso 1 1 d R . . . .
C20 C 0.54864(18) 0.1403(3) 0.5259(2) 0.0783(9) Uani 1 1 d . U . . .
H20 H 0.562337 0.124113 0.478543 0.094 Uiso 1 1 d R . . . .
C21 C 0.51752(17) 0.2317(2) 0.5383(2) 0.0758(9) Uani 1 1 d . U . . .
H21A H 0.503372 0.249695 0.585172 0.091 Uiso 1 1 d R . . . .
H21B H 0.511212 0.274005 0.499862 0.091 Uiso 1 1 d R . . . .

loop_
_atom_site_aniso_label
_atom_site_aniso_U_11
_atom_site_aniso_U_22
_atom_site_aniso_U_33
_atom_site_aniso_U_23
_atom_site_aniso_U_13
_atom_site_aniso_U_12
Pd1 0.03219(10) 0.03939(11) 0.05063(12) -0.00559(9) 0.00020(8) 0.00102(7)
Cl1 0.0603(4) 0.0462(4) 0.0878(5) 0.0075(4) 0.0062(4) -0.0038(3)
N9 0.0394(11) 0.0512(12) 0.0497(12) -0.0105(10) -0.0072(9) 0.0092(9)
N12 0.0446(11) 0.0423(11) 0.0511(13) -0.0107(10) -0.0074(10) 0.0089(9)
C1 0.0381(12) 0.0359(12) 0.0458(14) -0.0003(11) -0.0010(11) 0.0001(10)
C2 0.0477(15) 0.0618(18) 0.0643(18) -0.0092(14) -0.0106(13) 0.0172(13)
C3 0.0490(15) 0.0623(17) 0.0688(19) -0.0199(15) -0.0087(14) 0.0179(14)
C4 0.0386(13) 0.0665(17) 0.0488(15) -0.0134(13) -0.0046(11) 0.0027(12)
C5 0.086(2) 0.0652(19) 0.0585(19) -0.0045(16) -0.0035(17) -0.0134(17)
C6 0.093(3) 0.087(3) 0.099(3) -0.039(2) -0.009(2) -0.020(2)
C7 0.084(3) 0.149(4) 0.066(2) -0.041(3) -0.015(2) -0.013(3)
C8 0.128(4) 0.161(4) 0.0433(19) -0.011(2) 0.004(2) -0.032(3)
C9 0.091(3) 0.097(3) 0.0505(18) 0.0055(18) 0.0017(17) -0.023(2)
C10 0.0502(14) 0.0458(14) 0.0471(14) -0.0103(12) -0.0068(12) 0.0107(12)
C11 0.083(2) 0.0498(16) 0.0623(19) -0.0060(15) -0.0133(17) 0.0139(15)
C12 0.126(3) 0.074(2) 0.071(2) -0.0012(19) -0.040(2) 0.032(2)
C13 0.107(3) 0.094(3) 0.084(3) -0.026(2) -0.051(2) 0.023(2)
C14 0.087(2) 0.069(2) 0.080(2) -0.0206(19) -0.036(2) 0.0062(18)
C15 0.0593(17) 0.0556(17) 0.0571(17) -0.0119(14) -0.0134(14) 0.0051(14)
C16 0.076(2) 0.0486(16) 0.075(2) -0.0013(15) -0.0170(17) -0.0035(15)
C17 0.131(4) 0.065(2) 0.102(3) 0.002(2) -0.004(3) 0.026(2)
C18 0.117(3) 0.072(2) 0.120(4) 0.009(2) 0.015(3) -0.006(2)
C19 0.0401(15) 0.081(2) 0.099(2) -0.0026(19) 0.0089(16) 0.0157(15)
C20 0.0466(15) 0.086(2) 0.102(2) -0.0073(19) 0.0223(16) -0.0088(15)
C21 0.0549(17) 0.0676(19) 0.105(2) -0.0071(18) 0.0317(17) -0.0168(15)

loop_
_atom_type_symbol
_atom_type_description
_atom_type_scat_dispersion_real
_atom_type_scat_dispersion_imag
_atom_type_scat_source
C C 0.0033 0.0016 'International Tables Vol C Tables 4.2.6.8 and 6.1.1.4'
H H 0.0000 0.0000 'International Tables Vol C Tables 4.2.6.8 and 6.1.1.4'
Cl Cl 0.1484 0.1585 'International Tables Vol C Tables 4.2.6.8 and 6.1.1.4'
N N 0.0061 0.0033 'International Tables Vol C Tables 4.2.6.8 and 6.1.1.4'
Pd Pd -0.9988 1.0072 'International Tables Vol C Tables 4.2.6.8 and 6.1.1.4'

loop_
_citation_id
_citation_doi
_citation_year
1 10.1002/adsc.202100491 2021

loop_
_geom_angle_atom_site_label_1
_geom_angle_atom_site_label_2
_geom_angle_atom_site_label_3
_geom_angle
_geom_angle_site_symmetry_1
_geom_angle_site_symmetry_3
_geom_angle_publ_flag
Cl1 Pd1 H19A 91.8 . . ?
Cl1 Pd1 H21A 152.1 . . ?
C1 Pd1 Cl1 91.92(7) . . ?
C1 Pd1 C19 166.02(12) . . ?
C1 Pd1 H19A 148.2 . . ?
C1 Pd1 C20 135.74(13) . . ?
C1 Pd1 C21 99.63(11) . . ?
C1 Pd1 H21A 89.4 . . ?
C19 Pd1 Cl1 99.53(10) . . ?
C19 Pd1 H19A 24.6 . . ?
C19 Pd1 H21A 76.7 . . ?
H19A Pd1 H21A 73.2 . . ?
C20 Pd1 Cl1 130.91(11) . . ?
C20 Pd1 C19 36.17(13) . . ?
C20 Pd1 H19A 55.6 . . ?
C20 Pd1 H21A 58.8 . . ?
C21 Pd1 Cl1 167.81(10) . . ?
C21 Pd1 C19 68.50(13) . . ?
C21 Pd1 H19A 76.3 . . ?
C21 Pd1 C20 39.00(13) . . ?
C21 Pd1 H21A 26.0 . . ?
C1 N9 C2 112.5(2) . . ?
C1 N9 C4 124.6(2) . . ?
C4 N9 C2 122.7(2) . . ?
C1 N12 C3 111.6(2) . . ?
C1 N12 C10 123.6(2) . . ?
C10 N12 C3 122.3(2) . . ?
N9 C1 Pd1 128.70(18) . . ?
N9 C1 N12 108.4(2) . . ?
N12 C1 Pd1 122.68(17) . . ?
N9 C2 H2A 111.4 . . ?
N9 C2 H2B 111.4 . . ?
N9 C2 C3 101.8(2) . . ?
H2A C2 H2B 109.3 . . ?
C3 C2 H2A 111.4 . . ?
C3 C2 H2B 111.4 . . ?
N12 C3 C2 101.7(2) . . ?
N12 C3 H3A 111.4 . . ?
N12 C3 H3B 111.4 . . ?
C2 C3 H3A 111.4 . . ?
C2 C3 H3B 111.4 . . ?
H3A C3 H3B 109.3 . . ?
N9 C4 H4 107.5 . . ?
N9 C4 C5 111.5(2) . . ?
N9 C4 C9 111.8(2) . . ?
C5 C4 H4 107.5 . . ?
C9 C4 H4 107.5 . . ?
C9 C4 C5 110.7(2) . . ?
C4 C5 H5A 109.4 . . ?
C4 C5 H5B 109.4 . . ?
C4 C5 C6 111.1(3) . . ?
H5A C5 H5B 108.0 . . ?
C6 C5 H5A 109.4 . . ?
C6 C5 H5B 109.4 . . ?
C5 C6 H6A 109.4 . . ?
C5 C6 H6B 109.4 . . ?
H6A C6 H6B 108.0 . . ?
C7 C6 C5 111.3(3) . . ?
C7 C6 H6A 109.4 . . ?
C7 C6 H6B 109.4 . . ?
C6 C7 H7A 109.4 . . ?
C6 C7 H7B 109.4 . . ?
C6 C7 C8 111.2(3) . . ?
H7A C7 H7B 108.0 . . ?
C8 C7 H7A 109.4 . . ?
C8 C7 H7B 109.4 . . ?
C7 C8 H8A 109.2 . . ?
C7 C8 H8B 109.2 . . ?
C7 C8 C9 111.8(3) . . ?
H8A C8 H8B 107.9 . . ?
C9 C8 H8A 109.2 . . ?
C9 C8 H8B 109.2 . . ?
C4 C9 C8 110.6(3) . . ?
C4 C9 H9A 109.5 . . ?
C4 C9 H9B 109.5 . . ?
C8 C9 H9A 109.5 . . ?
C8 C9 H9B 109.5 . . ?
H9A C9 H9B 108.1 . . ?
C11 C10 N12 118.8(2) . . ?
C11 C10 C15 121.5(3) . . ?
C15 C10 N12 119.7(2) . . ?
C10 C11 H11 120.3 . . ?
C10 C11 C12 119.5(3) . . ?
C12 C11 H11 120.3 . . ?
C11 C12 H12 120.0 . . ?
C13 C12 C11 120.1(3) . . ?
C13 C12 H12 120.0 . . ?
C12 C13 H13 120.0 . . ?
C14 C13 C12 119.9(3) . . ?
C14 C13 H13 120.0 . . ?
C13 C14 H14 118.8 . . ?
C13 C14 C15 122.3(3) . . ?
C15 C14 H14 118.8 . . ?
C10 C15 C14 116.8(3) . . ?
C10 C15 C16 122.7(3) . . ?
C14 C15 C16 120.5(3) . . ?
C15 C16 H16 107.5 . . ?
C15 C16 C17 111.4(3) . . ?
C15 C16 C18 112.0(3) . . ?
C17 C16 H16 107.5 . . ?
C18 C16 H16 107.5 . . ?
C18 C16 C17 110.8(3) . . ?
C16 C17 H17A 109.5 . . ?
C16 C17 H17B 109.5 . . ?
C16 C17 H17C 109.5 . . ?
H17A C17 H17B 109.5 . . ?
H17A C17 H17C 109.5 . . ?
H17B C17 H17C 109.5 . . ?
C16 C18 H18A 109.5 . . ?
C16 C18 H18B 109.5 . . ?
C16 C18 H18C 109.5 . . ?
H18A C18 H18B 109.5 . . ?
H18A C18 H18C 109.5 . . ?
H18B C18 H18C 109.5 . . ?
Pd1 C19 H19A 73.0 . . ?
Pd1 C19 H19B 131.7 . . ?
H19A C19 H19B 120.0 . . ?
C20 C19 Pd1 68.15(18) . . ?
C20 C19 H19A 120.0 . . ?
C20 C19 H19B 120.0 . . ?
Pd1 C20 H20 128.7 . . ?
C19 C20 Pd1 75.68(19) . . ?
C19 C20 H20 118.3 . . ?
C19 C20 C21 123.6(4) . . ?
C21 C20 Pd1 69.83(17) . . ?
C21 C20 H20 118.1 . . ?
Pd1 C21 H21A 72.7 . . ?
Pd1 C21 H21B 128.3 . . ?
C20 C21 Pd1 71.17(18) . . ?
C20 C21 H21A 119.8 . . ?
C20 C21 H21B 120.2 . . ?
H21A C21 H21B 120.0 . . ?

loop_
_geom_bond_atom_site_label_1
_geom_bond_atom_site_label_2
_geom_bond_distance
_geom_bond_site_symmetry_2
_geom_bond_publ_flag
Pd1 Cl1 2.3614(7) . ?
Pd1 C1 2.019(2) . ?
Pd1 C19 2.211(3) . ?
Pd1 H19A 2.1332 . ?
Pd1 C20 2.118(3) . ?
Pd1 C21 2.100(3) . ?
Pd1 H21A 2.0285 . ?
N9 C1 1.321(3) . ?
N9 C2 1.473(3) . ?
N9 C4 1.463(3) . ?
N12 C1 1.344(3) . ?
N12 C3 1.468(3) . ?
N12 C10 1.435(3) . ?
C2 H2A 0.9700 . ?
C2 H2B 0.9700 . ?
C2 C3 1.510(4) . ?
C3 H3A 0.9700 . ?
C3 H3B 0.9700 . ?
C4 H4 0.9800 . ?
C4 C5 1.513(4) . ?
C4 C9 1.508(4) . ?
C5 H5A 0.9700 . ?
C5 H5B 0.9700 . ?
C5 C6 1.529(4) . ?
C6 H6A 0.9700 . ?
C6 H6B 0.9700 . ?
C6 C7 1.491(6) . ?
C7 H7A 0.9700 . ?
C7 H7B 0.9700 . ?
C7 C8 1.500(6) . ?
C8 H8A 0.9700 . ?
C8 H8B 0.9700 . ?
C8 C9 1.525(5) . ?
C9 H9A 0.9700 . ?
C9 H9B 0.9700 . ?
C10 C11 1.376(4) . ?
C10 C15 1.388(4) . ?
C11 H11 0.9300 . ?
C11 C12 1.383(5) . ?
C12 H12 0.9300 . ?
C12 C13 1.362(5) . ?
C13 H13 0.9300 . ?
C13 C14 1.360(5) . ?
C14 H14 0.9300 . ?
C14 C15 1.390(4) . ?
C15 C16 1.514(4) . ?
C16 H16 0.9800 . ?
C16 C17 1.524(5) . ?
C16 C18 1.516(5) . ?
C17 H17A 0.9600 . ?
C17 H17B 0.9600 . ?
C17 H17C 0.9600 . ?
C18 H18A 0.9600 . ?
C18 H18B 0.9600 . ?
C18 H18C 0.9600 . ?
C19 H19A 0.9300 . ?
C19 H19B 0.9299 . ?
C19 C20 1.347(5) . ?
C20 H20 0.9301 . ?
C20 C21 1.408(5) . ?
C21 H21A 0.9300 . ?
C21 H21B 0.9300 . ?

loop_
_geom_torsion_atom_site_label_1
_geom_torsion_atom_site_label_2
_geom_torsion_atom_site_label_3
_geom_torsion_atom_site_label_4
_geom_torsion
_geom_torsion_site_symmetry_1
_geom_torsion_site_symmetry_2
_geom_torsion_site_symmetry_3
_geom_torsion_site_symmetry_4
_geom_torsion_publ_flag
Pd1 C19 C20 C21 53.4(3) . . . . ?
N9 C2 C3 N12 18.8(3) . . . . ?
N9 C4 C5 C6 -178.9(3) . . . . ?
N9 C4 C9 C8 179.3(3) . . . . ?
N12 C10 C11 C12 179.0(3) . . . . ?
N12 C10 C15 C14 -178.6(3) . . . . ?
N12 C10 C15 C16 0.9(4) . . . . ?
C1 N9 C2 C3 -14.9(3) . . . . ?
C1 N9 C4 C5 114.8(3) . . . . ?
C1 N9 C4 C9 -120.7(3) . . . . ?
C1 N12 C3 C2 -19.0(3) . . . . ?
C1 N12 C10 C11 -61.6(4) . . . . ?
C1 N12 C10 C15 118.3(3) . . . . ?
C2 N9 C1 Pd1 177.61(19) . . . . ?
C2 N9 C1 N12 3.5(3) . . . . ?
C2 N9 C4 C5 -72.3(3) . . . . ?
C2 N9 C4 C9 52.3(4) . . . . ?
C3 N12 C1 Pd1 -164.2(2) . . . . ?
C3 N12 C1 N9 10.4(3) . . . . ?
C3 N12 C10 C11 98.9(3) . . . . ?
C3 N12 C10 C15 -81.2(4) . . . . ?
C4 N9 C1 Pd1 -8.8(4) . . . . ?
C4 N9 C1 N12 177.1(2) . . . . ?
C4 N9 C2 C3 171.4(2) . . . . ?
C4 C5 C6 C7 -55.7(4) . . . . ?
C5 C4 C9 C8 -55.7(4) . . . . ?
C5 C6 C7 C8 55.2(5) . . . . ?
C6 C7 C8 C9 -55.7(5) . . . . ?
C7 C8 C9 C4 55.9(5) . . . . ?
C9 C4 C5 C6 55.9(4) . . . . ?
C10 N12 C1 Pd1 -1.8(3) . . . . ?
C10 N12 C1 N9 172.7(2) . . . . ?
C10 N12 C3 C2 178.4(2) . . . . ?
C10 C11 C12 C13 -0.4(6) . . . . ?
C10 C15 C16 C17 117.3(3) . . . . ?
C10 C15 C16 C18 -118.0(4) . . . . ?
C11 C10 C15 C14 1.3(5) . . . . ?
C11 C10 C15 C16 -179.2(3) . . . . ?
C11 C12 C13 C14 1.2(7) . . . . ?
C12 C13 C14 C15 -0.8(7) . . . . ?
C13 C14 C15 C10 -0.5(6) . . . . ?
C13 C14 C15 C16 -180.0(4) . . . . ?
C14 C15 C16 C17 -63.2(4) . . . . ?
C14 C15 C16 C18 61.5(4) . . . . ?
C15 C10 C11 C12 -0.9(5) . . . . ?
C19 C20 C21 Pd1 -55.9(3) . . . . ?
